data_4038291
loop_
_publ_author_name
'Blasius, Clemens'
'Ren, Bing-Tao'
'B\"urgy, David'
'Liu, Yan-Kai'
'Li, Bin'
'Michalsky, Ina'
'Wadepohl, Hubert'
'Deng, Qing-Hai'
'Gade, Lutz H.'

_publ_section_title
;
 Expanding the Boxmi Ligand Family: Synthesis and Application of New NON
 and NSN Ligands.
;
_journal_name_full 'The Journal of organic chemistry'
_journal_paper_doi 10.1021/acs.joc.0c00751
_journal_year 2020
_chemical_absolute_configuration ad
_chemical_formula_moiety 'C24 H30 N2 O3'
_chemical_formula_sum 'C24 H30 N2 O3'
_chemical_formula_weight 394.50
_space_group_crystal_system monoclinic
_space_group_IT_number 4
_space_group_name_Hall 'P 2yb'
_space_group_name_H-M_alt 'P 1 21 1'
_atom_sites_solution_hydrogens mixed
_atom_sites_solution_primary iterative
_atom_sites_solution_secondary difmap
_audit_block_code ga_cb17
_audit_creation_date 2019-02-14
_audit_creation_method
;
Olex2 1.2
(compiled May 29 2018 13:30:08 for OlexSys, GUI svn.r5506)
;
_audit_update_record '14.02.2019 13:47:30 CET UTC+01:00  encif 1.90'
_cell_angle_alpha 90
_cell_angle_beta 100.461(2)
_cell_angle_gamma 90
_cell_formula_units_Z 2
_cell_length_a 5.52511(16)
_cell_length_b 16.3905(5)
_cell_length_c 11.8602(3)
_cell_measurement_reflns_used 8267
_cell_measurement_temperature 120(1)
_cell_measurement_theta_max 69.5870
_cell_measurement_theta_min 4.6490
_cell_volume 1056.20(5)
_computing_cell_refinement 'CrysAlisPro 1.171.40.39a (Rigaku OD, 2019)'
_computing_data_collection 'CrysAlisPro 1.171.40.39a (Rigaku OD, 2019)'
_computing_data_reduction 'CrysAlisPro 1.171.40.39a (Rigaku OD, 2019)'
_computing_publication_material 'encif (Wadepohl, 2009-19); encifer 1.7.x (CCDC, 2018)'
_computing_structure_refinement 'ShelXL (Sheldrick, 2015)'
_computing_structure_solution 'SUPERFLIP (Palatinus, 2007-2009)'
_diffrn_ambient_temperature 120(1)
_diffrn_detector 'CCD plate'
_diffrn_detector_area_resol_mean 7.9621
_diffrn_detector_type Eos
_diffrn_measured_fraction_theta_full 1.000
_diffrn_measured_fraction_theta_max 0.996
_diffrn_measurement_details
;
List of Runs (angles in degrees, time in seconds):

  # Type    Start    End  Width  t~exp~   \w     \q     \k     \f   Frames
--------------------------------------------------------------------------
  1  \w     35.00  65.00   1.00    4.00    --    0.00  57.00-120.00   30
  2  \w    -19.00  15.00   1.00    4.00    --    0.00  57.00-120.00   34
  3  \w     -8.00  18.00   1.00    4.00    --    0.00 -57.00 -90.00   26
  4  \w    -19.00  68.00   1.00    4.00    --    0.00  57.00  60.00   87
  5  \w    -69.00 -14.00   1.00    4.00    --    0.00 -57.00 -90.00   55
  6  \w    -42.00 -17.00   1.00    4.00    --   14.00 123.00 101.04   25
  7  \w    -27.00   4.00   1.00    4.00    --   22.00 115.00 176.56   31
  8  \w    -11.00  14.00   1.00   16.00    --   34.00 105.00  17.98   25
  9  \w     -1.00  25.00   1.00   16.00    --   38.00  94.00-116.47   26
 10  \w      6.00  31.00   1.00   16.00    --   42.00  88.00  24.53   25
 11  \w     13.00  38.00   1.00   16.00    --   46.00  83.00  30.59   25
 12  \w     12.00  37.00   1.00   16.00    --   46.00  84.00 103.55   25
 13  \w     13.00  38.00   1.00   16.00    --   46.00  83.00-132.39   25
 14  \w     19.00  44.00   1.00   16.00    --   50.00  78.00 149.46   25
 15  \w     19.00  44.00   1.00   16.00    --   50.00  79.00  37.16   25
 16  \w     22.00  49.00   1.00   16.00    --   50.00  76.00 -29.45   27
 17  \w     24.00  57.00   1.00   16.00    --   54.00  77.00 -90.00   33
 18  \w     28.00  69.00   1.00   16.00    --   54.00  77.00 150.00   41
 19  \w     28.00  55.00   1.00   16.00    --   54.00  77.00 -30.00   27
 20  \w     24.00  85.00   1.00   16.00    --   54.00-125.00  30.00   61
 21  \w     25.00  50.00   1.00   16.00    --   54.00  77.00 -60.00   25
 22  \w      1.00  96.00   1.00   16.00    --   54.00 -99.00 150.00   95
 23  \w     25.00  52.00   1.00   16.00    --   54.00  77.00-150.00   27
 24  \w     26.00  64.00   1.00   16.00    --   54.00  77.00  90.00   38
 25  \w     74.00 120.00   1.00   16.00    --   54.00  77.00 150.00   46
 26  \w     25.00  50.00   1.00   16.00    --   54.00  77.00 120.00   25
 27  \w     24.00  67.00   1.00   16.00    --   54.00-125.00  90.00   43
 28  \w     35.00  62.00   1.00   16.00    --   54.00  77.00   0.00   27
 29  \w     29.00  55.00   1.00   16.00    --   58.00  76.00 115.24   26
 30  \w     29.00  55.00   1.00   16.00    --   58.00  77.00  68.19   26
 31  \w     29.00  56.00   1.00   16.00    --   58.00  77.00 -20.44   27
 32  \w     32.00  59.00   1.00   16.00    --   58.00  77.00-122.97   27
 33  \w     29.00  54.00   1.00   16.00    --   58.00  77.00  30.19   25
 34  \w     75.00 102.00   1.00   16.00    --   58.00  77.00  30.19   27
 35  \w     40.00  66.00   1.00   16.00    --   62.00  68.00 -35.79   26
 36  \w     42.00  67.00   1.00   16.00    --   62.00  74.00-110.28   25
 37  \w     35.00  63.00   1.00   16.00    --   62.00  73.00-156.82   28
 38  \w     34.00  67.00   1.00   16.00    --   62.00  75.00 153.14   33
 39  \w     40.00  67.00   1.00   16.00    --   66.00  77.00  11.99   27
 40  \w     55.00 134.00   1.00   16.00    --   66.00  66.00-167.61   79
 41  \w     86.00 114.00   1.00   16.00    --   66.00  51.00 -62.82   28
 42  \w     81.00 132.00   1.00   16.00    --   66.00  48.00 123.28   51
 43  \w     45.00  82.00   1.00   16.00    --   66.00  51.00 -62.82   37
 44  \w     44.00  76.00   1.00   16.00    --   66.00  48.00 123.28   32
 45  \w    111.00 136.00   1.00   16.00    --   66.00  77.00  11.99   25
 46  \w     40.00  66.00   1.00   16.00    --   70.00  77.00 103.07   26
 47  \w    107.00 134.00   1.00   16.00    --   74.00  68.00 -49.46   27
 48  \w     51.00 104.00   1.00   16.00    --   74.00  68.00 -49.46   53
 49  \w     55.00  81.00   1.00   16.00    --   74.00  54.00 -11.91   26
 50  \w     57.00  86.00   1.00   16.00    --   78.00  56.00  46.75   29
 51  \w     52.00  89.00   1.00   16.00    --   78.00  72.00   2.25   37
 52  \w     49.00  90.00   1.00   16.00    --   78.00  77.00 150.65   41
 53  \w     57.00 147.00   1.00   16.00    --   78.00  55.00-125.24   90
 54  \w     53.00 151.00   1.00   24.00    --   82.00  75.00  48.64   98
 55  \w     60.00  90.00   1.00   24.00    --   82.00  47.00   8.08   30
 56  \w     75.00 102.00   1.00   24.00    --   82.00  53.00  91.62   27
 57  \w     57.00  83.00   1.00   24.00    --   82.00  69.00 -62.93   26
 58  \w     64.00  94.00   1.00   24.00    --   86.00  61.00 -13.88   30
 59  \w     65.00  92.00   1.00   24.00    --   86.00  67.00  98.88   27
 60  \w    100.00 153.00   1.00   24.00    --   86.00  61.00 -13.88   53
 61  \w     61.00 145.00   1.00   24.00    --   90.00  76.00 111.83   84
 62  \w     66.00 101.00   1.00   24.00    --   94.00  75.00 156.01   35
 63  \w     78.00 124.00   1.00   24.00    --   98.00  53.00 165.01   46
 64  \w    123.00 175.00   1.00   24.00    --  108.00  64.00 -60.00   52
 65  \w     85.00 118.00   1.00   24.00    --  108.00  64.00 -60.00   33
 66  \w     86.00 171.00   1.00   24.00    --  108.00  64.00  90.00   85
 67  \w     78.00 105.00   1.00   24.00    --  108.00  77.00 -30.00   27
 68  \w     37.00  93.00   1.00   24.00    --  108.00 -92.00-150.00   56
 69  \w     70.00 112.00   1.00   24.00    --  108.00-111.00  30.00   42
 70  \w    150.00 175.00   1.00   24.00    --  108.00  64.00-180.00   25
 71  \w     86.00 111.00   1.00   24.00    --  108.00  64.00-180.00   25
 72  \w     79.00 177.00   1.00   24.00    --  108.00  77.00 -90.00   98
 73  \w     80.00 111.00   1.00   24.00    --  108.00-111.00 150.00   31
 74  \w    127.00 178.00   1.00   24.00    --  108.00  77.00  60.00   51
 75  \w     79.00 104.00   1.00   24.00    --  108.00  77.00  60.00   25
 76  \w     86.00 113.00   1.00   24.00    --  108.00  64.00  30.00   27
 77  \w     85.00 174.00   1.00   24.00    --  108.00  64.00-150.00   89
 78  \w     98.00 128.00   1.00   24.00    --  108.00 -64.00 -60.00   30
 79  \w     78.00 105.00   1.00   24.00    --  108.00  77.00 -60.00   27
 80  \w     41.00  88.00   1.00   24.00    --  108.00 -64.00 -60.00   47
 81  \w     39.00 137.00   1.00   24.00    --  108.00 -77.00  60.00   98
 82  \w     83.00 110.00   1.00   24.00    --  108.00  77.00-150.00   27
 83  \w     58.00 112.00   1.00   24.00    --  108.00-111.00 -60.00   54
 84  \w    126.00 157.00   1.00   24.00    --  108.00  38.00-150.00   31
 85  \w     82.00 123.00   1.00   24.00    --  108.00  38.00-150.00   41
 86  \w     85.00 122.00   1.00   24.00    --  108.00  64.00  60.00   37
 87  \w     85.00 116.00   1.00   24.00    --  108.00  64.00   0.00   31
 88  \w     85.00 111.00   1.00   24.00    --  108.00  64.00 -90.00   26
 89  \w     80.00 107.00   1.00   24.00    --  108.00  77.00  90.00   27
 90  \w     85.00 166.00   1.00   24.00    --  108.00  64.00 -30.00   81
 91  \w     78.00 177.00   1.00   24.00    --  108.00  77.00 150.00   99
 92  \w     87.00 170.00   1.00   24.00    --  108.00  64.00 120.00   83
 93  \w     84.00 171.00   1.00   24.00    --  108.00  77.00-120.00   87
 94  \w    115.00 168.00   1.00   24.00    --  108.00  77.00   0.00   53
 95  \w     78.00 104.00   1.00   24.00    --  108.00  77.00   0.00   26
 96  \w     79.00 106.00   1.00   24.00    --  108.00  77.00-180.00   27
 97  \w     79.00 106.00   1.00   24.00    --  108.00  77.00 120.00   27
 98  \w    142.00 177.00   1.00   24.00    --  108.00  77.00  30.00   35
 99  \w     79.00 116.00   1.00   24.00    --  108.00  77.00  30.00   37
;
_diffrn_measurement_device 'four-circle diffractometer'
_diffrn_measurement_device_type 'Agilent SuperNova, Dual, Cu at home/near, Eos'
_diffrn_measurement_method '\w scans'
_diffrn_measurement_specimen_support 'polyimid foil'
_diffrn_orient_matrix_type 'CrysAlisPro convention (1999,Acta A55,543-557)'
_diffrn_orient_matrix_UB_11 -0.0386620000
_diffrn_orient_matrix_UB_12 0.0000696000
_diffrn_orient_matrix_UB_13 -0.1319610000
_diffrn_orient_matrix_UB_21 0.2546739000
_diffrn_orient_matrix_UB_22 -0.0396075000
_diffrn_orient_matrix_UB_23 0.0054527000
_diffrn_orient_matrix_UB_31 -0.1186454000
_diffrn_orient_matrix_UB_32 -0.0852089000
_diffrn_orient_matrix_UB_33 -0.0026342000
_diffrn_radiation_collimation 'focusing mirrors'
_diffrn_radiation_monochromator mirror
_diffrn_radiation_probe x-ray
_diffrn_radiation_type 'Cu K\a'
_diffrn_radiation_wavelength 1.54184
_diffrn_radiation_xray_symbol K-L~2,3~
_diffrn_reflns_av_R_equivalents 0.0370
_diffrn_reflns_av_unetI/netI 0.0285
_diffrn_reflns_Laue_measured_fraction_full 1.000
_diffrn_reflns_Laue_measured_fraction_max 0.996
_diffrn_reflns_limit_h_max 6
_diffrn_reflns_limit_h_min -6
_diffrn_reflns_limit_k_max 18
_diffrn_reflns_limit_k_min -19
_diffrn_reflns_limit_l_max 14
_diffrn_reflns_limit_l_min -14
_diffrn_reflns_number 19211
_diffrn_reflns_point_group_measured_fraction_full 0.986
_diffrn_reflns_point_group_measured_fraction_max 0.975
_diffrn_reflns_theta_full 67.684
_diffrn_reflns_theta_max 70.825
_diffrn_reflns_theta_min 3.790
_diffrn_source 'microfocus X-Ray tube'
_diffrn_source_type 'Agilent SuperNova (Cu) X-ray Source'
_exptl_absorpt_coefficient_mu 0.650
_exptl_absorpt_correction_T_max 1.000
_exptl_absorpt_correction_T_min 0.888
_exptl_absorpt_correction_type gaussian
_exptl_absorpt_process_details
;
CrysAlisPro 1.171.40.39a (Rigaku Oxford Diffraction, 2019)
Numerical absorption correction based on gaussian integration over
 a multifaceted crystal model (Busing & Levy, 1957).
Empirical absorption correction using spherical harmonics,
 implemented in SCALE3 ABSPACK scaling algorithm.
;
_exptl_crystal_colour colourless
_exptl_crystal_colour_primary colourless
_exptl_crystal_density_diffrn 1.240
_exptl_crystal_description needle
_exptl_crystal_F_000 424
_exptl_crystal_size_max 0.140
_exptl_crystal_size_mid 0.047
_exptl_crystal_size_min 0.012
_refine_diff_density_max 0.114
_refine_diff_density_min -0.142
_refine_diff_density_rms 0.029
_refine_ls_abs_structure_details
;
 Flack x determined using 1616 quotients [(I+)-(I-)]/[(I+)+(I-)]
 (Parsons, Flack and Wagner, Acta Cryst. B69 (2013) 249-259).
;
_refine_ls_abs_structure_Flack -0.16(9)
_refine_ls_extinction_method none
_refine_ls_goodness_of_fit_ref 1.040
_refine_ls_hydrogen_treatment mixed
_refine_ls_matrix_type full
_refine_ls_number_parameters 314
_refine_ls_number_reflns 3958
_refine_ls_number_restraints 1
_refine_ls_restrained_S_all 1.040
_refine_ls_R_factor_all 0.0331
_refine_ls_R_factor_gt 0.0295
_refine_ls_shift/su_max 0.000
_refine_ls_shift/su_mean 0.000
_refine_ls_structure_factor_coef Fsqd
_refine_ls_weighting_details 'w=1/[\s^2^(Fo^2^)+(0.0340P)^2^+0.0984P] where P=(Fo^2^+2Fc^2^)/3'
_refine_ls_weighting_scheme calc
_refine_ls_wR_factor_gt 0.0657
_refine_ls_wR_factor_ref 0.0672
_reflns_Friedel_coverage 0.888
_reflns_Friedel_fraction_full 0.971
_reflns_Friedel_fraction_max 0.952
_reflns_number_gt 3694
_reflns_number_total 3958
_reflns_threshold_expression 'I > 2\s(I)'
_cod_data_source_file jo0c00751_si_002.cif
_cod_data_source_block ga_cb17
_cod_original_cell_volume 1056.19(5)
_cod_original_sg_symbol_H-M 'P 21'
_cod_database_code 4038291
_audit_block_refno 3276
_audit_block_usercomment 'CBIM19, needle, colourless'
_shelx_space_group_comment
;
The symmetry employed for this shelxl refinement is uniquely defined
by the following loop, which should always be used as a source of
symmetry information in preference to the above space-group names.
They are only intended as comments.
;
_shelx_estimated_absorpt_t_max 0.938
_shelx_estimated_absorpt_t_min 0.938
_reflns_odcompleteness_completeness 100.00
_reflns_odcompleteness_iscentric 1
_reflns_odcompleteness_theta 66.97
_shelxl_version_number 2018/3
_olex2_refinement_description
;
1. Others
 Uiso(H1)=Uiso(H16)=Uiso(H17)=Uiso(H20)=FVAR(1)
 Uiso(H2A)=Uiso(H2B)=Uiso(H15A)=Uiso(H15B)=FVAR(2)
 Uiso(H4)=Uiso(H8)=Uiso(H9)=Uiso(H13)=FVAR(3)
 Uiso(H18A)=Uiso(H18B)=Uiso(H18C)=Uiso(H19A)=Uiso(H19B)=Uiso(H19C)=Uiso(H21A)=
 Uiso(H21B)=Uiso(H21C)=Uiso(H22A)=Uiso(H22B)=Uiso(H22C)=Uiso(H23A)=Uiso(H23B)=
 Uiso(H23C)=Uiso(H24A)=Uiso(H24B)=Uiso(H24C)=FVAR(4)
2.a Idealised Me refined as rotating group with stretchable bonds:
 C18(H18A,H18B,H18C), C19(H19A,H19B,H19C), C21(H21A,H21B,H21C), C22(H22A,H22B,
 H22C), C23(H23A,H23B,H23C), C24(H24A,H24B,H24C)
;
_oxdiff_exptl_absorpt_empirical_details
;
Empirical correction (ABSPACK) includes:
- Absorption correction using spherical harmonics
- Frame scaling
- Detector area scaling
;
_oxdiff_exptl_absorpt_empirical_full_max 1.229
_oxdiff_exptl_absorpt_empirical_full_min 0.778
_cell_oxdiff_length_a 5.52396(18)
_cell_oxdiff_length_b 16.3952(5)
_cell_oxdiff_length_c 11.8593(3)
_cell_oxdiff_angle_alpha 89.989(2)
_cell_oxdiff_angle_beta 100.462(2)
_cell_oxdiff_angle_gamma 90.044(3)
_cell_oxdiff_volume 1056.19(6)
_cell_oxdiff_measurement_reflns_used 8267

loop_
_symmetry_equiv_pos_as_xyz
'x, y, z'
'-x, y+1/2, -z'

loop_
_atom_site_label
_atom_site_type_symbol
_atom_site_fract_x
_atom_site_fract_y
_atom_site_fract_z
_atom_site_U_iso_or_equiv
_atom_site_adp_type
_atom_site_occupancy
_atom_site_site_symmetry_order
_atom_site_calc_flag
_atom_site_refinement_flags_posn
_atom_site_refinement_flags_adp
_atom_site_refinement_flags_occupancy
_atom_site_disorder_assembly
_atom_site_disorder_group
O1 O 0.0912(3) -0.74611(10) -0.44861(12) 0.0297(4) Uani 1 1 d . . . . .
O2 O -0.3329(2) -0.70277(9) -0.59646(11) 0.0209(3) Uani 1 1 d . . . . .
O3 O -0.2215(3) -0.83943(9) -0.70330(13) 0.0269(4) Uani 1 1 d . . . . .
N1 N 0.2357(3) -0.65329(11) -0.31103(14) 0.0239(4) Uani 1 1 d . . . . .
N2 N -0.5044(3) -0.88357(12) -0.85364(14) 0.0246(4) Uani 1 1 d . . . . .
C1 C 0.4087(4) -0.72232(13) -0.28959(17) 0.0231(5) Uani 1 1 d . . . . .
H1 H 0.577(4) -0.7029(16) -0.290(2) 0.027(3) Uiso 1 1 d . . . . .
C2 C 0.3252(4) -0.77943(16) -0.39176(19) 0.0274(5) Uani 1 1 d . . . . .
H2A H 0.441(5) -0.7763(17) -0.447(2) 0.033(3) Uiso 1 1 d . . . . .
H2B H 0.298(5) -0.8369(18) -0.369(2) 0.033(3) Uiso 1 1 d . . . . .
C3 C 0.0705(4) -0.67310(13) -0.39630(16) 0.0217(4) Uani 1 1 d . . . . .
C4 C -0.1395(4) -0.62153(14) -0.43933(16) 0.0224(4) Uani 1 1 d . . . . .
H4 H -0.147(4) -0.5737(16) -0.397(2) 0.024(3) Uiso 1 1 d . . . . .
C5 C -0.3228(4) -0.63333(13) -0.52935(16) 0.0207(4) Uani 1 1 d . . . . .
C6 C -0.5384(4) -0.58357(13) -0.57362(15) 0.0204(4) Uani 1 1 d . . . . .
C7 C -0.6097(4) -0.50631(14) -0.54068(16) 0.0222(4) Uani 1 1 d . . . . .
C8 C -0.8305(4) -0.47645(14) -0.60237(18) 0.0254(5) Uani 1 1 d . . . . .
H8 H -0.883(4) -0.4253(17) -0.5811(19) 0.024(3) Uiso 1 1 d . . . . .
C9 C -0.9737(4) -0.52093(14) -0.69000(18) 0.0257(5) Uani 1 1 d . . . . .
H9 H -1.127(4) -0.4993(16) -0.7295(19) 0.024(3) Uiso 1 1 d . . . . .
C10 C -0.9045(4) -0.59714(13) -0.72392(16) 0.0216(4) Uani 1 1 d . . . . .
C11 C -0.6789(4) -0.62698(13) -0.66386(16) 0.0195(4) Uani 1 1 d . . . . .
C12 C -0.5449(3) -0.70151(13) -0.67950(15) 0.0192(4) Uani 1 1 d . . . . .
C13 C -0.5924(4) -0.76067(13) -0.75877(17) 0.0207(4) Uani 1 1 d . . . . .
H13 H -0.741(4) -0.7564(15) -0.811(2) 0.024(3) Uiso 1 1 d . . . . .
C14 C -0.4414(4) -0.83041(13) -0.77531(16) 0.0199(4) Uani 1 1 d . . . . .
C15 C -0.1174(4) -0.91427(15) -0.7388(2) 0.0307(5) Uani 1 1 d . . . . .
H15A H -0.096(5) -0.9543(17) -0.671(2) 0.033(3) Uiso 1 1 d . . . . .
H15B H 0.040(5) -0.9000(16) -0.755(2) 0.033(3) Uiso 1 1 d . . . . .
C16 C -0.3032(4) -0.94384(14) -0.8428(2) 0.0257(5) Uani 1 1 d . . . . .
H16 H -0.367(4) -0.9993(17) -0.8290(19) 0.027(3) Uiso 1 1 d . . . . .
C17 C -0.1961(5) -0.95109(15) -0.9527(2) 0.0346(6) Uani 1 1 d . . . . .
H17 H -0.131(4) -0.8946(16) -0.972(2) 0.027(3) Uiso 1 1 d . . . . .
C18 C 0.0119(5) -1.01349(18) -0.9352(3) 0.0531(8) Uani 1 1 d . . . . .
H18A H 0.143(3) -0.9955(6) -0.8720(14) 0.0449(18) Uiso 1 1 calc GR . . . .
H18B H 0.080(2) -1.0184(7) -1.0063(12) 0.0449(18) Uiso 1 1 calc GR . . . .
H18C H -0.0523(12) -1.0670(9) -0.9160(14) 0.0449(18) Uiso 1 1 calc GR . . . .
C19 C -0.3936(5) -0.97465(16) -1.0548(2) 0.0387(6) Uani 1 1 d . . . . .
H19A H -0.456(3) -1.0319(10) -1.0428(8) 0.0449(18) Uiso 1 1 calc GR . . . .
H19B H -0.3210(15) -0.9733(11) -1.1276(12) 0.0449(18) Uiso 1 1 calc GR . . . .
H19C H -0.536(3) -0.9345(9) -1.0619(10) 0.0449(18) Uiso 1 1 calc GR . . . .
C20 C 0.4094(4) -0.76184(14) -0.17187(17) 0.0248(5) Uani 1 1 d . . . . .
H20 H 0.515(4) -0.8120(17) -0.168(2) 0.027(3) Uiso 1 1 d . . . . .
C21 C 0.1533(4) -0.79066(16) -0.1580(2) 0.0337(6) Uani 1 1 d . . . . .
H21A H 0.042(2) -0.7423(8) -0.1585(14) 0.0449(18) Uiso 1 1 calc GR . . . .
H21B H 0.1650(6) -0.8206(10) -0.0835(13) 0.0449(18) Uiso 1 1 calc GR . . . .
H21C H 0.0849(17) -0.8280(10) -0.2230(13) 0.0449(18) Uiso 1 1 calc GR . . . .
C22 C 0.5172(4) -0.70411(16) -0.07512(19) 0.0337(5) Uani 1 1 d . . . . .
H22A H 0.686(3) -0.6876(9) -0.0842(9) 0.0449(18) Uiso 1 1 calc GR . . . .
H22B H 0.525(3) -0.7323(6) 0.0001(12) 0.0449(18) Uiso 1 1 calc GR . . . .
H22C H 0.411(2) -0.6546(9) -0.0778(9) 0.0449(18) Uiso 1 1 calc GR . . . .
C23 C -0.4624(4) -0.45739(14) -0.44527(18) 0.0285(5) Uani 1 1 d . . . . .
H23A H -0.452(3) -0.4868(7) -0.3736(12) 0.0449(18) Uiso 1 1 calc GR . . . .
H23B H -0.542(2) -0.4052(9) -0.4396(10) 0.0449(18) Uiso 1 1 calc GR . . . .
H23C H -0.298(3) -0.4485(9) -0.4610(8) 0.0449(18) Uiso 1 1 calc GR . . . .
C24 C -1.0645(4) -0.64400(14) -0.81698(18) 0.0257(5) Uani 1 1 d . . . . .
H24A H -1.223(3) -0.6150(7) -0.8402(11) 0.0449(18) Uiso 1 1 calc GR . . . .
H24B H -1.096(3) -0.6992(10) -0.7885(7) 0.0449(18) Uiso 1 1 calc GR . . . .
H24C H -0.981(2) -0.6489(9) -0.8839(13) 0.0449(18) Uiso 1 1 calc GR . . . .

loop_
_atom_site_aniso_label
_atom_site_aniso_U_11
_atom_site_aniso_U_22
_atom_site_aniso_U_33
_atom_site_aniso_U_23
_atom_site_aniso_U_13
_atom_site_aniso_U_12
O1 0.0350(8) 0.0255(9) 0.0252(7) -0.0063(7) -0.0037(6) 0.0063(7)
O2 0.0232(7) 0.0190(8) 0.0189(6) -0.0012(6) -0.0002(5) 0.0020(6)
O3 0.0226(8) 0.0216(9) 0.0336(8) -0.0020(7) -0.0028(6) 0.0025(6)
N1 0.0276(9) 0.0182(10) 0.0244(8) 0.0017(7) 0.0004(7) 0.0003(7)
N2 0.0242(9) 0.0238(10) 0.0263(9) -0.0035(8) 0.0061(7) 0.0016(8)
C1 0.0231(11) 0.0219(12) 0.0240(10) 0.0035(8) 0.0036(8) 0.0009(8)
C2 0.0301(12) 0.0256(13) 0.0262(11) -0.0009(9) 0.0041(9) 0.0040(10)
C3 0.0275(11) 0.0198(11) 0.0177(9) 0.0003(8) 0.0040(8) -0.0027(9)
C4 0.0287(11) 0.0193(12) 0.0188(9) 0.0007(9) 0.0034(8) -0.0018(9)
C5 0.0269(10) 0.0176(11) 0.0185(9) 0.0004(8) 0.0063(8) -0.0018(9)
C6 0.0247(11) 0.0204(12) 0.0167(9) 0.0024(8) 0.0054(8) -0.0019(9)
C7 0.0286(10) 0.0198(12) 0.0199(9) 0.0009(8) 0.0085(8) -0.0011(9)
C8 0.0325(12) 0.0185(13) 0.0273(10) 0.0027(9) 0.0109(9) 0.0045(9)
C9 0.0247(11) 0.0262(13) 0.0269(11) 0.0059(9) 0.0063(9) 0.0037(9)
C10 0.0229(11) 0.0222(12) 0.0207(9) 0.0053(8) 0.0062(8) -0.0015(8)
C11 0.0230(10) 0.0189(11) 0.0173(9) 0.0024(8) 0.0060(8) -0.0018(8)
C12 0.0198(9) 0.0207(11) 0.0170(9) 0.0031(8) 0.0030(7) -0.0018(9)
C13 0.0203(10) 0.0219(12) 0.0193(9) 0.0024(8) 0.0022(8) -0.0022(8)
C14 0.0197(10) 0.0185(11) 0.0211(9) 0.0030(8) 0.0030(7) -0.0026(8)
C15 0.0224(11) 0.0231(13) 0.0460(14) -0.0043(11) 0.0045(10) 0.0026(9)
C16 0.0229(11) 0.0190(12) 0.0362(12) -0.0014(9) 0.0080(9) 0.0006(9)
C17 0.0392(14) 0.0203(13) 0.0510(15) -0.0100(11) 0.0260(12) -0.0096(10)
C18 0.0298(13) 0.0455(18) 0.089(2) -0.0374(16) 0.0225(14) -0.0090(13)
C19 0.0566(16) 0.0276(14) 0.0370(13) -0.0050(11) 0.0219(12) -0.0010(12)
C20 0.0247(11) 0.0241(13) 0.0251(10) 0.0040(9) 0.0029(8) 0.0042(9)
C21 0.0335(13) 0.0338(15) 0.0354(12) 0.0086(11) 0.0104(10) -0.0017(10)
C22 0.0363(12) 0.0372(14) 0.0250(11) 0.0008(11) -0.0013(9) 0.0033(11)
C23 0.0375(13) 0.0223(13) 0.0248(10) -0.0028(9) 0.0030(9) 0.0032(10)
C24 0.0222(10) 0.0260(13) 0.0268(10) 0.0040(9) -0.0013(8) -0.0002(9)

loop_
_atom_type_symbol
_atom_type_description
_atom_type_scat_dispersion_real
_atom_type_scat_dispersion_imag
_atom_type_scat_source
C C 0.0181 0.0091 'International Tables Vol C Tables 4.2.6.8 and 6.1.1.4'
H H 0.0000 0.0000 'International Tables Vol C Tables 4.2.6.8 and 6.1.1.4'
N N 0.0311 0.0180 'International Tables Vol C Tables 4.2.6.8 and 6.1.1.4'
O O 0.0492 0.0322 'International Tables Vol C Tables 4.2.6.8 and 6.1.1.4'

loop_
_exptl_crystal_face_index_h
_exptl_crystal_face_index_k
_exptl_crystal_face_index_l
_exptl_crystal_face_perp_dist
0 11 0 0.0214
1 7 -6 0.0337
-1 -9 -3 0.0417
0 0 8 0.0044
0 0 -8 0.0074
-4 1 0 0.0656
4 -1 0 0.0677
0 -11 0 0.0208

loop_
_geom_angle_atom_site_label_1
_geom_angle_atom_site_label_2
_geom_angle_atom_site_label_3
_geom_angle
_geom_angle_site_symmetry_1
_geom_angle_site_symmetry_3
_geom_angle_publ_flag
C3 O1 C2 105.09(16) . . ?
C5 O2 C12 109.68(16) . . ?
C14 O3 C15 105.44(17) . . ?
C3 N1 C1 106.85(18) . . ?
C14 N2 C16 107.02(17) . . ?
N1 C1 H1 109.6(15) . . ?
N1 C1 C2 103.85(17) . . ?
N1 C1 C20 112.01(17) . . ?
C2 C1 H1 110.1(14) . . ?
C2 C1 C20 114.24(19) . . ?
C20 C1 H1 107.0(14) . . ?
O1 C2 C1 104.61(18) . . ?
O1 C2 H2A 107.5(15) . . ?
O1 C2 H2B 108.4(15) . . ?
C1 C2 H2A 110.4(15) . . ?
C1 C2 H2B 113.5(15) . . ?
H2A C2 H2B 112(2) . . ?
O1 C3 C4 118.65(18) . . ?
N1 C3 O1 118.5(2) . . ?
N1 C3 C4 122.8(2) . . ?
C3 C4 H4 114.1(15) . . ?
C5 C4 C3 129.3(2) . . ?
C5 C4 H4 116.6(15) . . ?
O2 C5 C6 107.90(16) . . ?
C4 C5 O2 121.36(19) . . ?
C4 C5 C6 130.7(2) . . ?
C7 C6 C5 130.98(19) . . ?
C11 C6 C5 107.13(18) . . ?
C11 C6 C7 121.89(19) . . ?
C6 C7 C23 123.46(19) . . ?
C8 C7 C6 115.74(19) . . ?
C8 C7 C23 120.8(2) . . ?
C7 C8 H8 117.3(14) . . ?
C7 C8 C9 122.2(2) . . ?
C9 C8 H8 120.5(14) . . ?
C8 C9 H9 120.2(15) . . ?
C10 C9 C8 122.6(2) . . ?
C10 C9 H9 117.2(15) . . ?
C9 C10 C11 115.60(19) . . ?
C9 C10 C24 121.29(19) . . ?
C11 C10 C24 123.10(19) . . ?
C6 C11 C10 121.93(19) . . ?
C6 C11 C12 107.45(17) . . ?
C10 C11 C12 130.61(18) . . ?
O2 C12 C11 107.77(17) . . ?
C13 C12 O2 121.27(19) . . ?
C13 C12 C11 130.91(18) . . ?
C12 C13 H13 116.5(15) . . ?
C12 C13 C14 128.31(19) . . ?
C14 C13 H13 115.2(15) . . ?
O3 C14 C13 118.12(17) . . ?
N2 C14 O3 118.52(19) . . ?
N2 C14 C13 123.36(18) . . ?
O3 C15 H15A 108.0(14) . . ?
O3 C15 H15B 106.0(16) . . ?
O3 C15 C16 104.95(18) . . ?
H15A C15 H15B 110(2) . . ?
C16 C15 H15A 113.2(15) . . ?
C16 C15 H15B 114.5(15) . . ?
N2 C16 C15 104.01(18) . . ?
N2 C16 H16 109.9(14) . . ?
N2 C16 C17 112.33(19) . . ?
C15 C16 H16 111.1(13) . . ?
C17 C16 C15 113.81(19) . . ?
C17 C16 H16 105.8(14) . . ?
C16 C17 H17 108.7(14) . . ?
C18 C17 C16 109.6(2) . . ?
C18 C17 H17 110.4(14) . . ?
C18 C17 C19 110.6(2) . . ?
C19 C17 C16 111.34(19) . . ?
C19 C17 H17 106.2(13) . . ?
C17 C18 H18A 109.5 . . ?
C17 C18 H18B 109.5 . . ?
C17 C18 H18C 109.5 . . ?
H18A C18 H18B 109.5 . . ?
H18A C18 H18C 109.5 . . ?
H18B C18 H18C 109.5 . . ?
C17 C19 H19A 109.5 . . ?
C17 C19 H19B 109.5 . . ?
C17 C19 H19C 109.5 . . ?
H19A C19 H19B 109.5 . . ?
H19A C19 H19C 109.5 . . ?
H19B C19 H19C 109.5 . . ?
C1 C20 H20 107.1(14) . . ?
C21 C20 C1 112.21(18) . . ?
C21 C20 H20 106.3(14) . . ?
C22 C20 C1 111.00(19) . . ?
C22 C20 H20 109.2(14) . . ?
C22 C20 C21 110.72(19) . . ?
C20 C21 H21A 109.5 . . ?
C20 C21 H21B 109.5 . . ?
C20 C21 H21C 109.5 . . ?
H21A C21 H21B 109.5 . . ?
H21A C21 H21C 109.5 . . ?
H21B C21 H21C 109.5 . . ?
C20 C22 H22A 109.5 . . ?
C20 C22 H22B 109.5 . . ?
C20 C22 H22C 109.5 . . ?
H22A C22 H22B 109.5 . . ?
H22A C22 H22C 109.5 . . ?
H22B C22 H22C 109.5 . . ?
C7 C23 H23A 109.5 . . ?
C7 C23 H23B 109.5 . . ?
C7 C23 H23C 109.5 . . ?
H23A C23 H23B 109.5 . . ?
H23A C23 H23C 109.5 . . ?
H23B C23 H23C 109.5 . . ?
C10 C24 H24A 109.5 . . ?
C10 C24 H24B 109.5 . . ?
C10 C24 H24C 109.5 . . ?
H24A C24 H24B 109.5 . . ?
H24A C24 H24C 109.5 . . ?
H24B C24 H24C 109.5 . . ?

loop_
_geom_bond_atom_site_label_1
_geom_bond_atom_site_label_2
_geom_bond_distance
_geom_bond_site_symmetry_2
_geom_bond_publ_flag
O1 C2 1.451(3) . ?
O1 C3 1.362(3) . ?
O2 C5 1.384(2) . ?
O2 C12 1.387(2) . ?
O3 C14 1.360(2) . ?
O3 C15 1.449(3) . ?
N1 C1 1.473(3) . ?
N1 C3 1.275(3) . ?
N2 C14 1.275(3) . ?
N2 C16 1.475(3) . ?
C1 H1 0.99(2) . ?
C1 C2 1.534(3) . ?
C1 C20 1.538(3) . ?
C2 H2A 0.99(3) . ?
C2 H2B 1.00(3) . ?
C3 C4 1.451(3) . ?
C4 H4 0.94(3) . ?
C4 C5 1.345(3) . ?
C5 C6 1.461(3) . ?
C6 C7 1.403(3) . ?
C6 C11 1.397(3) . ?
C7 C8 1.393(3) . ?
C7 C23 1.500(3) . ?
C8 H8 0.94(3) . ?
C8 C9 1.392(3) . ?
C9 H9 0.96(2) . ?
C9 C10 1.387(3) . ?
C10 C11 1.406(3) . ?
C10 C24 1.495(3) . ?
C11 C12 1.458(3) . ?
C12 C13 1.343(3) . ?
C13 H13 0.94(2) . ?
C13 C14 1.449(3) . ?
C15 H15A 1.03(3) . ?
C15 H15B 0.95(3) . ?
C15 C16 1.534(3) . ?
C16 H16 1.00(3) . ?
C16 C17 1.530(3) . ?
C17 H17 1.03(3) . ?
C17 C18 1.524(4) . ?
C17 C19 1.525(4) . ?
C18 H18A 0.987(16) . ?
C18 H18B 0.987(15) . ?
C18 H18C 0.987(16) . ?
C19 H19A 1.017(16) . ?
C19 H19B 1.017(16) . ?
C19 H19C 1.017(16) . ?
C20 H20 1.00(3) . ?
C20 C21 1.529(3) . ?
C20 C22 1.523(3) . ?
C21 H21A 1.003(15) . ?
C21 H21B 1.003(15) . ?
C21 H21C 1.003(15) . ?
C22 H22A 0.998(16) . ?
C22 H22B 0.998(16) . ?
C22 H22C 0.998(16) . ?
C23 H23A 0.970(15) . ?
C23 H23B 0.970(15) . ?
C23 H23C 0.970(15) . ?
C24 H24A 0.991(16) . ?
C24 H24B 0.991(16) . ?
C24 H24C 0.991(16) . ?

loop_
_geom_torsion_atom_site_label_1
_geom_torsion_atom_site_label_2
_geom_torsion_atom_site_label_3
_geom_torsion_atom_site_label_4
_geom_torsion
_geom_torsion_site_symmetry_1
_geom_torsion_site_symmetry_2
_geom_torsion_site_symmetry_3
_geom_torsion_site_symmetry_4
_geom_torsion_publ_flag
O1 C3 C4 C5 -2.5(3) . . . . ?
O2 C5 C6 C7 -176.53(19) . . . . ?
O2 C5 C6 C11 2.7(2) . . . . ?
O2 C12 C13 C14 -2.3(3) . . . . ?
O3 C15 C16 N2 -2.4(2) . . . . ?
O3 C15 C16 C17 120.1(2) . . . . ?
N1 C1 C2 O1 -10.2(2) . . . . ?
N1 C1 C20 C21 56.8(2) . . . . ?
N1 C1 C20 C22 -67.7(2) . . . . ?
N1 C3 C4 C5 178.1(2) . . . . ?
N2 C16 C17 C18 179.41(19) . . . . ?
N2 C16 C17 C19 -58.0(3) . . . . ?
C1 N1 C3 O1 -2.5(2) . . . . ?
C1 N1 C3 C4 176.99(18) . . . . ?
C2 O1 C3 N1 -4.5(2) . . . . ?
C2 O1 C3 C4 176.03(18) . . . . ?
C2 C1 C20 C21 -60.9(3) . . . . ?
C2 C1 C20 C22 174.61(19) . . . . ?
C3 O1 C2 C1 8.9(2) . . . . ?
C3 N1 C1 C2 7.9(2) . . . . ?
C3 N1 C1 C20 -115.9(2) . . . . ?
C3 C4 C5 O2 0.6(3) . . . . ?
C3 C4 C5 C6 178.8(2) . . . . ?
C4 C5 C6 C7 5.1(4) . . . . ?
C4 C5 C6 C11 -175.7(2) . . . . ?
C5 O2 C12 C11 -0.4(2) . . . . ?
C5 O2 C12 C13 177.14(18) . . . . ?
C5 C6 C7 C8 -180.0(2) . . . . ?
C5 C6 C7 C23 -0.1(3) . . . . ?
C5 C6 C11 C10 178.21(18) . . . . ?
C5 C6 C11 C12 -2.9(2) . . . . ?
C6 C7 C8 C9 1.0(3) . . . . ?
C6 C11 C12 O2 2.1(2) . . . . ?
C6 C11 C12 C13 -175.1(2) . . . . ?
C7 C6 C11 C10 -2.5(3) . . . . ?
C7 C6 C11 C12 176.43(17) . . . . ?
C7 C8 C9 C10 -1.5(3) . . . . ?
C8 C9 C10 C11 0.0(3) . . . . ?
C8 C9 C10 C24 178.9(2) . . . . ?
C9 C10 C11 C6 1.9(3) . . . . ?
C9 C10 C11 C12 -176.73(19) . . . . ?
C10 C11 C12 O2 -179.12(19) . . . . ?
C10 C11 C12 C13 3.7(4) . . . . ?
C11 C6 C7 C8 1.0(3) . . . . ?
C11 C6 C7 C23 -179.22(19) . . . . ?
C11 C12 C13 C14 174.6(2) . . . . ?
C12 O2 C5 C4 177.19(18) . . . . ?
C12 O2 C5 C6 -1.4(2) . . . . ?
C12 C13 C14 O3 -0.1(3) . . . . ?
C12 C13 C14 N2 179.8(2) . . . . ?
C14 O3 C15 C16 2.2(2) . . . . ?
C14 N2 C16 C15 1.8(2) . . . . ?
C14 N2 C16 C17 -121.8(2) . . . . ?
C15 O3 C14 N2 -1.2(3) . . . . ?
C15 O3 C14 C13 178.70(18) . . . . ?
C15 C16 C17 C18 61.6(3) . . . . ?
C15 C16 C17 C19 -175.8(2) . . . . ?
C16 N2 C14 O3 -0.4(2) . . . . ?
C16 N2 C14 C13 179.67(18) . . . . ?
C20 C1 C2 O1 112.1(2) . . . . ?
C23 C7 C8 C9 -178.8(2) . . . . ?
C24 C10 C11 C6 -176.95(19) . . . . ?
C24 C10 C11 C12 4.4(3) . . . . ?

loop_
_exptl_oxdiff_crystal_face_indexfrac_h
_exptl_oxdiff_crystal_face_indexfrac_k
_exptl_oxdiff_crystal_face_indexfrac_l
_exptl_oxdiff_crystal_face_x
_exptl_oxdiff_crystal_face_y
_exptl_oxdiff_crystal_face_z
0.2068 10.6199 -0.2932 0.0314 -0.3696 -0.9287
1.1450 6.9945 -5.6123 0.6968 -0.0160 -0.7171
-1.3439 -8.7068 -2.7738 0.4174 -0.0125 0.9086
-0.0685 -0.0329 7.5953 -0.9996 0.0253 -0.0091
0.0685 0.0329 -7.5953 0.9996 -0.0253 0.0091
-3.5427 1.0466 0.4760 0.0742 -0.9411 0.3299
3.5387 -1.1580 -0.4726 -0.0745 0.9445 -0.3199
0.0387 -10.6348 0.2588 -0.0364 0.4325 0.9009
